data_1510332
loop_
_publ_author_name
'Otsuka, K.'
'Ohba, T.'
'Emura, Y.'

_publ_section_title
;
 Crystal structure of gamma-martensite and the mechanism of beta2 - zeta2'
 transformation in a Au49.5 at.% Cd alloy
;
_journal_name_full 'Materials Transactions, JIM'
_journal_page_first 29
_journal_page_last 37
_journal_paper_doi 10.2320/matertrans1989.33.29
_journal_volume 33
_journal_year 1992
_chemical_formula_sum 'Au1.01 Cd0.99'
_space_group_IT_number 143
_symmetry_space_group_name_Hall 'P 3'
_symmetry_space_group_name_H-M 'P 3'
_cell_angle_alpha 90
_cell_angle_beta 90
_cell_angle_gamma 120
_cell_formula_units_Z 9
_cell_length_a 8.095
_cell_length_b 8.095
_cell_length_c 5.794
_cell_volume 328.808
_citation_journal_id_ASTM MTJIEY
_cod_data_source_file gold_403.cif
_cod_data_source_block Au1.01Cd0.99
_cod_original_cell_volume 328.8084
_cod_database_code 1510332

loop_
_symmetry_equiv_pos_as_xyz
x,y,z
-y,x-y,z
-x+y,-x,z

loop_
_atom_site_label
_atom_site_type_symbol
_atom_site_fract_x
_atom_site_fract_y
_atom_site_fract_z
_atom_site_occupancy
_atom_site_U_iso_or_equiv
Cd1 Cd 0 0 0.507 1 0.0
Au2 Au 0.3333 0.6667 0.151 1 0.0
Au4 Au 0.3333 0.9808 0.416 1 0.0
Au1 Au 0 0 0 1 0.0
Au3 Au 0.6667 0.3333 0 1 0.0
Cd3 Cd 0.6667 0.3333 0.506 1 0.0
Cd2 Cd 0.3333 0.6667 0.65 1 0.0
Au5 Au 0.6921 0.0253 0.708 1 0.0
Cd4 Cd 0.335 0.978 0.913 1 0.0
Cd5 Cd 0.68 0.014 0.211 1 0.0
